data_8102992
loop_
_publ_author_name
'Prashanth W. Menezes'
'Stefan Hoffmann'
'Yurii Prots'
'R\"udiger Kniep'

_publ_section_title
;
 Crystal structure of caesium scandium bis(monohydrogenmonophosphate),
 CsSc(HPO4)2
;
_journal_issue 4
_journal_name_full 'Zeitschrift f\"ur Kristallographie - New Crystal Structures'
_journal_page_first 321
_journal_volume 223
_journal_year 2008
_chemical_formula_moiety 'Cs1 O1 P1 Sc1'
_chemical_formula_sum 'Cs H2 O8 P2 Sc'
_chemical_formula_weight 369.83
_space_group_IT_number 14
_symmetry_cell_setting monoclinic
_symmetry_space_group_name_Hall '-P 2ybc'
_symmetry_space_group_name_H-M 'P 1 21/c 1'
_cell_angle_alpha 90
_cell_angle_beta 93.7278(44)
_cell_angle_gamma 90
_cell_formula_units_Z 4
_cell_length_a 5.3639(4)
_cell_length_b 9.1604(6)
_cell_length_c 14.7052(10)
_cell_measurement_reflns_used 3448
_cell_measurement_temperature 295(2)
_cell_measurement_theta_max 31.666
_cell_measurement_theta_min 2.2232
_cell_volume 721.02(9)
_computing_cell_refinement 'CrystalClear (Rigaku/MSC Inc., 2005)'
_computing_data_collection 'CrystalClear (Rigaku/MSC Inc., 2005)'
_computing_data_reduction 'CrystalClear (Rigaku/MSC Inc., 2005)'
_computing_molecular_graphics 'DIAMOND VERSION 3.1 E (2007)'
_computing_structure_refinement 'SHELXL-97 (Sheldrick, 1997)'
_computing_structure_solution 'SHELXS-97 (Sheldrick, 1997)'
_diffrn_ambient_temperature 293(2)
_diffrn_detector_area_resol_mean 14.6306
_diffrn_measured_fraction_theta_full 0.998
_diffrn_measured_fraction_theta_max 0.998
_diffrn_measurement_details
;
        scan:
        Number of images: 400
                   Slice: 0.0000 - 240.0000
             Image width: 0.6000
                Exp time: 90.0000
           Rotation axis: Phi
                   Omega: 0.0000
                     Chi: 0.0000
                     Phi: 0.0000
                     XTD: 41.8100
                  2theta: -20.0000
        scan:
        Number of images: 100
                   Slice: -35.0000 - 25.0000
             Image width: 0.6000
                Exp time: 90.0000
           Rotation axis: Omega
                   Omega: 0.0000
                     Chi: -90.0000
                     Phi: 75.0000
                     XTD: 41.8100
                  2theta: -20.0000
;
_diffrn_measurement_device 'Rigaku AFC7'
_diffrn_measurement_method '\f, \w'
_diffrn_radiation_detector 'Mercury CCD'
_diffrn_radiation_monochromator graphite
_diffrn_radiation_source 'sealed tube'
_diffrn_radiation_type MoK\a
_diffrn_radiation_wavelength 0.71073
_diffrn_reflns_av_R_equivalents 0.0199
_diffrn_reflns_limit_h_max 6
_diffrn_reflns_limit_h_min -7
_diffrn_reflns_limit_k_max 12
_diffrn_reflns_limit_k_min -9
_diffrn_reflns_limit_l_max 20
_diffrn_reflns_limit_l_min -20
_diffrn_reflns_number 6185
_diffrn_reflns_reduction_process 'Lp corrections applied'
_diffrn_reflns_theta_full 28.99
_diffrn_reflns_theta_max 28.99
_diffrn_reflns_theta_min 2.62
_diffrn_source_current 32
_diffrn_source_power 1.6
_diffrn_source_voltage 50
_exptl_absorpt_coefficient_mu 3.224
_exptl_absorpt_correction_T_max 1
_exptl_absorpt_correction_T_min 0.7956
_exptl_absorpt_correction_type multi-scan
_exptl_crystal_colour Colorless
_exptl_crystal_density_diffrn 3.224
_exptl_crystal_density_method 'not measured'
_exptl_crystal_description Prism
_exptl_crystal_F_000 344
_exptl_crystal_size_max 0.04
_exptl_crystal_size_mid 0.04
_exptl_crystal_size_min 0.09
_refine_diff_density_max 0.671
_refine_diff_density_min -1.221
_refine_ls_extinction_method SHELXL
_refine_ls_goodness_of_fit_ref 1.111
_refine_ls_hydrogen_treatment mixed
_refine_ls_matrix_type full
_refine_ls_number_parameters 117
_refine_ls_number_reflns 1926
_refine_ls_number_restraints 2
_refine_ls_restrained_S_all 1.111
_refine_ls_R_factor_gt 0.0301
_refine_ls_shift/su_max 0.001
_refine_ls_structure_factor_coef Fsqd
_refine_ls_weighting_details 'calc w=1/[\s^2^(Fo^2^)+(0.0195P)^2^+3.0560P] where P=(Fo^2^+2Fc^2^)/3'
_refine_ls_weighting_scheme calc
_refine_ls_wR_factor_ref 0.0624
_reflns_number_gt 1773
_reflns_number_total 1926
_reflns_threshold_expression >2sigma(I)
_cod_data_source_file 409956.cff
_cod_data_source_block 768_CsSc(HPO4)2
_cod_depositor_comments
;
The following automatic conversions were performed:
'_exptl_absorpt_correction_type' value 'Multi-scan' changed to
'multi-scan' according to
'/home/saulius/struct/CIF-dictionaries/cif_core.dic' dictionary named
'cif_core.dic' version 2.4.1 from 2010-06-29.

Automatic conversion script
Id: cif_fix_enum 1555 2011-01-17 13:19:09Z saulius 
;
_cod_original_cell_volume 721.01(1)
_cod_original_sg_symbol_H-M P21/c
_cod_original_formula_sum 'H2 Cs O8 P2 Sc'
_cod_database_code 8102992

loop_
_symmetry_equiv_pos_as_xyz
'x, y, z'
'-x, y+1/2, -z+1/2'
'-x, -y, -z'
'x, -y-1/2, z-1/2'

loop_
_atom_site_label
_atom_site_type_symbol
_atom_site_fract_x
_atom_site_fract_y
_atom_site_fract_z
_atom_site_U_iso_or_equiv
_atom_site_adp_type
_atom_site_occupancy
_atom_site_calc_flag
_atom_site_refinement_flags
_atom_site_disorder_group
_atom_site_disorder_assembly
Cs1 Cs 0.26546(4) 0.49904(3) 0.109634(17) 0.02234(9) Uani 1 d . . .
Sc1 Sc 0.24998(11) 0.03632(7) 0.15154(4) 0.00834(13) Uani 1 d . . .
P1 P 0.72164(15) 0.84658(10) 0.06165(6) 0.00817(17) Uani 1 d . . .
P2 P 0.22966(15) 0.75615(10) 0.30911(6) 0.00802(17) Uani 1 d . . .
O1 O 0.9100(5) 0.9531(3) 0.10353(17) 0.0161(5) Uani 1 d . . .
O2 O 0.7458(5) 0.8246(3) -0.03943(16) 0.0123(5) Uani 1 d . . .
O3 O 0.4541(4) 0.8843(3) 0.08213(17) 0.0135(5) Uani 1 d . . .
O4 O 0.2197(5) 0.1894(3) 0.39591(18) 0.0167(5) Uani 1 d D . .
H4 H 0.187(12) 0.195(7) 0.345(3) 0.051(19) Uiso 1 d D . .
O5 O 0.2614(5) 0.9051(3) 0.26722(16) 0.0131(5) Uani 1 d . . .
O6 O 0.4402(4) 0.6518(3) 0.29121(17) 0.0136(5) Uani 1 d . . .
O7 O -0.0271(4) 0.6920(3) 0.28106(16) 0.0110(5) Uani 1 d . . .
O8 O 0.2382(5) 0.7926(3) 0.41536(17) 0.0135(5) Uani 1 d D . .
H8 H 0.248(12) 0.728(5) 0.441(4) 0.05(2) Uiso 1 d D . .

loop_
_atom_site_aniso_label
_atom_site_aniso_U_11
_atom_site_aniso_U_22
_atom_site_aniso_U_33
_atom_site_aniso_U_23
_atom_site_aniso_U_13
_atom_site_aniso_U_12
Cs1 0.01793(13) 0.02174(14) 0.02675(14) -0.00355(10) -0.00319(9) 0.00254(9)
Sc1 0.0071(3) 0.0094(3) 0.0085(3) -0.0009(2) 0.0002(2) -0.0001(2)
P1 0.0076(3) 0.0084(4) 0.0085(4) -0.0008(3) 0.0006(3) 0.0003(3)
P2 0.0071(3) 0.0080(4) 0.0089(4) 0.0007(3) 0.0004(3) -0.0006(3)
O1 0.0111(11) 0.0189(14) 0.0179(12) -0.0057(11) -0.0017(9) -0.0038(10)
O2 0.0156(12) 0.0132(13) 0.0080(10) -0.0012(9) 0.0009(9) 0.0004(10)
O3 0.0103(11) 0.0115(13) 0.0191(12) -0.0035(10) 0.0035(9) 0.0023(9)
O4 0.0214(13) 0.0129(13) 0.0155(13) -0.0023(10) -0.0010(10) -0.0049(11)
O5 0.0151(11) 0.0113(12) 0.0129(11) 0.0049(10) 0.0000(9) -0.0027(10)
O6 0.0094(11) 0.0165(14) 0.0151(11) 0.0020(10) 0.0009(9) 0.0031(10)
O7 0.0090(10) 0.0124(13) 0.0116(10) 0.0032(9) -0.0004(8) -0.0019(9)
O8 0.0164(12) 0.0156(14) 0.0085(11) -0.0003(10) 0.0018(9) -0.0005(10)

loop_
_atom_type_symbol
_atom_type_description
_atom_type_scat_dispersion_real
_atom_type_scat_dispersion_imag
_atom_type_scat_source
Cs Cs -0.368 2.1192 'International Tables Vol C Tables 4.2.6.8 and 6.1.1.4'
O O 0.0106 0.006 'International Tables Vol C Tables 4.2.6.8 and 6.1.1.4'
P P 0.1023 0.0942 'International Tables Vol C Tables 4.2.6.8 and 6.1.1.4'
Sc Sc 0.2519 0.3716 'International Tables Vol C Tables 4.2.6.8 and 6.1.1.4'
H H 0 0 'International Tables Vol C Tables 4.2.6.8 and 6.1.1.4'

loop_
_geom_angle_atom_site_label_1
_geom_angle_atom_site_label_2
_geom_angle_atom_site_label_3
_geom_angle
_geom_angle_site_symmetry_1
_geom_angle_site_symmetry_3
_geom_angle_publ_flag
O6 Cs1 O4 88.59(7) . 2 ?
O6 Cs1 O2 134.98(6) . 3_665 ?
O4 Cs1 O2 121.31(7) 2 3_665 ?
O6 Cs1 O5 55.96(6) . 2_645 ?
O4 Cs1 O5 143.83(7) 2 2_645 ?
O2 Cs1 O5 85.89(6) 3_665 2_645 ?
O6 Cs1 O4 64.73(7) . 2_655 ?
O4 Cs1 O4 113.84(9) 2 2_655 ?
O2 Cs1 O4 119.57(7) 3_665 2_655 ?
O5 Cs1 O4 60.57(7) 2_645 2_655 ?
O6 Cs1 O8 123.61(6) . 2_545 ?
O4 Cs1 O8 69.07(7) 2 2_545 ?
O2 Cs1 O8 54.81(7) 3_665 2_545 ?
O5 Cs1 O8 122.17(7) 2_645 2_545 ?
O4 Cs1 O8 171.63(7) 2_655 2_545 ?
O6 Cs1 O8 98.80(6) . 2_645 ?
O4 Cs1 O8 172.04(7) 2 2_645 ?
O2 Cs1 O8 54.66(7) 3_665 2_645 ?
O5 Cs1 O8 44.01(6) 2_645 2_645 ?
O4 Cs1 O8 67.34(7) 2_655 2_645 ?
O8 Cs1 O8 108.64(8) 2_545 2_645 ?
O6 Cs1 O8 117.36(7) . 4_575 ?
O4 Cs1 O8 71.21(7) 2 4_575 ?
O2 Cs1 O8 104.63(6) 3_665 4_575 ?
O5 Cs1 O8 128.44(7) 2_645 4_575 ?
O4 Cs1 O8 70.92(6) 2_655 4_575 ?
O8 Cs1 O8 103.64(6) 2_545 4_575 ?
O8 Cs1 O8 102.51(6) 2_645 4_575 ?
O6 Cs1 O7 93.77(6) . 2_545 ?
O4 Cs1 O7 97.53(7) 2 2_545 ?
O2 Cs1 O7 52.83(6) 3_665 2_545 ?
O5 Cs1 O7 79.72(6) 2_645 2_545 ?
O4 Cs1 O7 140.29(6) 2_655 2_545 ?
O8 Cs1 O7 43.43(6) 2_545 2_545 ?
O8 Cs1 O7 85.00(6) 2_645 2_545 ?
O8 Cs1 O7 145.83(6) 4_575 2_545 ?
O6 Cs1 O7 44.23(6) . . ?
O4 Cs1 O7 48.08(6) 2 . ?
O2 Cs1 O7 135.08(6) 3_665 . ?
O5 Cs1 O7 96.06(6) 2_645 . ?
O4 Cs1 O7 99.56(6) 2_655 . ?
O8 Cs1 O7 88.15(6) 2_545 . ?
O8 Cs1 O7 139.87(6) 2_645 . ?
O8 Cs1 O7 108.62(6) 4_575 . ?
O7 Cs1 O7 83.250(17) 2_545 . ?
O6 Cs1 O5 82.92(6) . 2_545 ?
O4 Cs1 O5 57.43(7) 2 2_545 ?
O2 Cs1 O5 86.56(6) 3_665 2_545 ?
O5 Cs1 O5 106.19(7) 2_645 2_545 ?
O4 Cs1 O5 147.23(6) 2_655 2_545 ?
O8 Cs1 O5 41.11(6) 2_545 2_545 ?
O8 Cs1 O5 126.16(6) 2_645 2_545 ?
O8 Cs1 O5 124.46(6) 4_575 2_545 ?
O7 Cs1 O5 41.48(6) 2_545 2_545 ?
O7 Cs1 O5 49.70(6) . 2_545 ?
O6 Cs1 O4 166.37(6) . 4_565 ?
O4 Cs1 O4 103.67(6) 2 4_565 ?
O2 Cs1 O4 42.01(6) 3_665 4_565 ?
O5 Cs1 O4 112.38(6) 2_645 4_565 ?
O4 Cs1 O4 104.18(6) 2_655 4_565 ?
O8 Cs1 O4 67.47(6) 2_545 4_565 ?
O8 Cs1 O4 68.68(6) 2_645 4_565 ?
O8 Cs1 O4 62.64(7) 4_575 4_565 ?
O7 Cs1 O4 90.54(6) 2_545 4_565 ?
O7 Cs1 O4 149.34(6) . 4_565 ?
O5 Cs1 O4 108.58(6) 2_545 4_565 ?
O1 Sc1 O3 93.82(10) 1_445 1_545 ?
O1 Sc1 O5 92.57(10) 1_445 1_545 ?
O3 Sc1 O5 91.48(10) 1_545 1_545 ?
O1 Sc1 O2 90.57(11) 1_445 3_665 ?
O3 Sc1 O2 89.32(10) 1_545 3_665 ?
O5 Sc1 O2 176.70(10) 1_545 3_665 ?
O1 Sc1 O6 169.93(11) 1_445 2_645 ?
O3 Sc1 O6 96.08(10) 1_545 2_645 ?
O5 Sc1 O6 89.02(10) 1_545 2_645 ?
O2 Sc1 O6 87.71(10) 3_665 2_645 ?
O1 Sc1 O7 84.07(10) 1_445 2_545 ?
O3 Sc1 O7 177.65(10) 1_545 2_545 ?
O5 Sc1 O7 89.66(10) 1_545 2_545 ?
O2 Sc1 O7 89.66(10) 3_665 2_545 ?
O6 Sc1 O7 85.99(10) 2_645 2_545 ?
O1 Sc1 Cs1 137.31(8) 1_445 2_645 ?
O3 Sc1 Cs1 92.21(7) 1_545 2_645 ?
O5 Sc1 Cs1 45.03(7) 1_545 2_645 ?
O2 Sc1 Cs1 131.75(7) 3_665 2_645 ?
O6 Sc1 Cs1 44.16(7) 2_645 2_645 ?
O7 Sc1 Cs1 90.05(6) 2_545 2_645 ?
O1 Sc1 Cs1 110.00(8) 1_445 . ?
O3 Sc1 Cs1 125.18(8) 1_545 . ?
O5 Sc1 Cs1 133.58(8) 1_545 . ?
O2 Sc1 Cs1 43.98(7) 3_665 . ?
O6 Sc1 Cs1 62.42(7) 2_645 . ?
O7 Sc1 Cs1 54.92(7) 2_545 . ?
Cs1 Sc1 Cs1 100.488(14) 2_645 . ?
O1 Sc1 Cs1 70.91(7) 1_445 2_545 ?
O3 Sc1 Cs1 133.12(8) 1_545 2_545 ?
O5 Sc1 Cs1 47.41(7) 1_545 2_545 ?
O2 Sc1 Cs1 133.14(7) 3_665 2_545 ?
O6 Sc1 Cs1 103.27(7) 2_645 2_545 ?
O7 Sc1 Cs1 47.07(7) 2_545 2_545 ?
Cs1 Sc1 Cs1 74.319(10) 2_645 2_545 ?
Cs1 Sc1 Cs1 101.569(14) . 2_545 ?
O1 P1 O2 112.92(15) . . ?
O1 P1 O3 112.78(15) . . ?
O2 P1 O3 111.46(14) . . ?
O1 P1 O4 108.37(15) . 2_655 ?
O2 P1 O4 103.71(15) . 2_655 ?
O3 P1 O4 106.97(15) . 2_655 ?
O1 P1 Cs1 136.25(11) . 3_665 ?
O2 P1 Cs1 43.87(10) . 3_665 ?
O3 P1 Cs1 110.75(10) . 3_665 ?
O4 P1 Cs1 61.70(10) 2_655 3_665 ?
O1 P1 Cs1 145.42(11) . . ?
O2 P1 Cs1 98.95(10) . . ?
O3 P1 Cs1 64.05(10) . . ?
O4 P1 Cs1 48.41(11) 2_655 . ?
Cs1 P1 Cs1 62.285(14) 3_665 . ?
O5 P2 O6 113.18(15) . . ?
O5 P2 O7 111.13(14) . . ?
O6 P2 O7 112.27(15) . . ?
O5 P2 O8 102.32(15) . . ?
O6 P2 O8 109.15(14) . . ?
O7 P2 O8 108.21(14) . . ?
O5 P2 Cs1 58.78(10) . 2_655 ?
O6 P2 Cs1 84.02(10) . 2_655 ?
O7 P2 Cs1 163.69(11) . 2_655 ?
O8 P2 Cs1 65.03(10) . 2_655 ?
O5 P2 Cs1 72.11(10) . 2 ?
O6 P2 Cs1 171.26(10) . 2 ?
O7 P2 Cs1 70.57(10) . 2 ?
O8 P2 Cs1 62.34(10) . 2 ?
Cs1 P2 Cs1 93.46(2) 2_655 2 ?
O5 P2 Cs1 103.51(10) . . ?
O6 P2 Cs1 52.82(10) . . ?
O7 P2 Cs1 68.97(10) . . ?
O8 P2 Cs1 153.08(11) . . ?
Cs1 P2 Cs1 124.12(2) 2_655 . ?
Cs1 P2 Cs1 134.09(2) 2 . ?
P1 O1 Sc1 159.27(18) . 1_665 ?
P1 O2 Sc1 134.50(16) . 3_665 ?
P1 O2 Cs1 116.60(13) . 3_665 ?
Sc1 O2 Cs1 108.55(9) 3_665 3_665 ?
P1 O3 Sc1 141.33(16) . 1_565 ?
P1 O3 Cs1 94.20(11) . . ?
Sc1 O3 Cs1 115.37(9) 1_565 . ?
P1 O4 Cs1 131.06(15) 2_645 2_545 ?
P1 O4 Cs1 110.25(13) 2_645 2_645 ?
Cs1 O4 Cs1 113.84(9) 2_545 2_645 ?
P1 O4 Cs1 95.24(11) 2_645 4_566 ?
Cs1 O4 Cs1 76.33(6) 2_545 4_566 ?
Cs1 O4 Cs1 75.82(6) 2_645 4_566 ?
P1 O4 H4 110(5) 2_645 . ?
Cs1 O4 H4 83(5) 2_545 . ?
Cs1 O4 H4 99(5) 2_645 . ?
Cs1 O4 H4 154(5) 4_566 . ?
P2 O5 Sc1 148.97(16) . 1_565 ?
P2 O5 Cs1 96.93(11) . 2_655 ?
Sc1 O5 Cs1 107.02(9) 1_565 2_655 ?
P2 O5 Cs1 84.07(10) . 2 ?
Sc1 O5 Cs1 107.10(9) 1_565 2 ?
Cs1 O5 Cs1 106.19(7) 2_655 2 ?
P2 O6 Sc1 145.84(16) . 2_655 ?
P2 O6 Cs1 104.29(11) . . ?
Sc1 O6 Cs1 107.73(10) 2_655 . ?
P2 O6 Cs1 72.61(10) . 2_655 ?
Sc1 O6 Cs1 88.26(8) 2_655 2_655 ?
Cs1 O6 Cs1 143.32(8) . 2_655 ?
P2 O7 Sc1 130.57(14) . 2 ?
P2 O7 Cs1 85.25(11) . 2 ?
Sc1 O7 Cs1 95.18(8) 2 2 ?
P2 O7 Cs1 87.17(10) . . ?
Sc1 O7 Cs1 106.52(9) 2 . ?
Cs1 O7 Cs1 156.58(8) 2 . ?
P2 O8 Cs1 92.29(11) . 2 ?
P2 O8 Cs1 89.02(11) . 2_655 ?
Cs1 O8 Cs1 108.64(8) 2 2_655 ?
P2 O8 Cs1 158.27(16) . 4_576 ?
Cs1 O8 Cs1 76.36(6) 2 4_576 ?
Cs1 O8 Cs1 77.49(6) 2_655 4_576 ?
P2 O8 H8 110(5) . . ?
Cs1 O8 H8 125(5) 2 . ?
Cs1 O8 H8 121(5) 2_655 . ?
Cs1 O8 H8 91(5) 4_576 . ?

loop_
_geom_bond_atom_site_label_1
_geom_bond_atom_site_label_2
_geom_bond_distance
_geom_bond_site_symmetry_2
_geom_bond_publ_flag
Cs1 O6 3.105(3) . ?
Cs1 O4 3.129(3) 2 ?
Cs1 O2 3.138(3) 3_665 ?
Cs1 O5 3.141(2) 2_645 ?
Cs1 O4 3.272(3) 2_655 ?
Cs1 O8 3.298(3) 2_545 ?
Cs1 O8 3.306(3) 2_645 ?
Cs1 O8 3.431(3) 4_575 ?
Cs1 O7 3.521(3) 2_545 ?
Cs1 O7 3.529(2) . ?
Cs1 O5 3.560(3) 2_545 ?
Cs1 O4 3.580(3) 4_565 ?
Sc1 O1 2.058(2) 1_445 ?
Sc1 O3 2.080(3) 1_545 ?
Sc1 O5 2.081(2) 1_545 ?
Sc1 O2 2.085(3) 3_665 ?
Sc1 O6 2.099(2) 2_645 ?
Sc1 O7 2.144(2) 2_545 ?
Sc1 Cs1 4.2449(6) 2_645 ?
Sc1 Cs1 4.6213(7) 2_545 ?
P1 O1 1.507(3) . ?
P1 O2 1.514(2) . ?
P1 O3 1.525(3) . ?
P1 O4 1.593(3) 2_655 ?
P1 Cs1 4.0491(9) 3_665 ?
P2 O5 1.511(3) . ?
P2 O6 1.516(3) . ?
P2 O7 1.529(2) . ?
P2 O8 1.595(3) . ?
P2 Cs1 3.6457(9) 2_655 ?
P2 Cs1 3.7207(9) 2 ?
O1 Sc1 2.058(2) 1_665 ?
O2 Sc1 2.085(3) 3_665 ?
O2 Cs1 3.138(3) 3_665 ?
O3 Sc1 2.080(3) 1_565 ?
O4 P1 1.593(3) 2_645 ?
O4 Cs1 3.129(3) 2_545 ?
O4 Cs1 3.272(3) 2_645 ?
O4 Cs1 3.580(3) 4_566 ?
O4 H4 0.76(4) . ?
O5 Sc1 2.081(2) 1_565 ?
O5 Cs1 3.141(2) 2_655 ?
O5 Cs1 3.560(3) 2 ?
O6 Sc1 2.099(2) 2_655 ?
O6 Cs1 3.800(3) 2_655 ?
O7 Sc1 2.144(2) 2 ?
O7 Cs1 3.521(3) 2 ?
O8 Cs1 3.298(3) 2 ?
O8 Cs1 3.306(3) 2_655 ?
O8 Cs1 3.431(3) 4_576 ?
O8 H8 0.71(4) . ?
